data_7057110
loop_
_publ_author_name
'Gervas, Charles'
'Mlowe, Sixberth'
'Akerman, Matthew P.'
'Revaprasadu, Neerish'

_publ_section_title
;
 Phase pure Ni3S2 and NiS from
 bis(N&#x2032;-ethyl-N-piperazinylcarbodithioato-S,S&#x2032;)--nickel(ii)
 via solvent thermolysis and aerosol assisted chemical vapour deposition
;
_journal_issue 8
_journal_name_full 'New Journal of Chemistry'
_journal_page_first 6203
_journal_paper_doi 10.1039/C8NJ00092A
_journal_volume 42
_journal_year 2018
_chemical_formula_moiety 'C14 H26 N4 Ni S4'
_chemical_formula_sum 'C14 H26 N4 Ni S4'
_chemical_formula_weight 437.32
_space_group_crystal_system triclinic
_space_group_IT_number 2
_space_group_name_Hall '-P 1'
_space_group_name_H-M_alt 'P -1'
_symmetry_space_group_name_Hall '-P 1'
_symmetry_space_group_name_H-M 'P -1'
_atom_sites_solution_hydrogens geom
_audit_creation_method SHELXL-2014/7
_audit_update_record
;
2016-10-12 deposited with the CCDC.
2018-03-06 downloaded from the CCDC.
;
_cell_angle_alpha 84.185(2)
_cell_angle_beta 78.947(3)
_cell_angle_gamma 80.038(3)
_cell_formula_units_Z 1
_cell_length_a 6.5759(4)
_cell_length_b 8.4895(5)
_cell_length_c 8.8346(5)
_cell_measurement_reflns_used 2259
_cell_measurement_temperature 100(2)
_cell_measurement_theta_max 28.0
_cell_measurement_theta_min 2.4
_cell_volume 475.57(5)
_computing_cell_refinement 'SAINT-Plus (Bruker, 2012)'
_computing_data_collection 'APEX2 (Bruker, 2012)'
_computing_data_reduction 'SAINT-Plus (Bruker, 2012)'
_computing_molecular_graphics 'WinGX (Farrugia, 2012)'
_computing_structure_refinement 'SHELXL-2014/7 (Sheldrick, 2014)'
_computing_structure_solution 'SHELXL-2014/7 (Sheldrick, 2014)'
_diffrn_ambient_temperature 100(2)
_diffrn_measured_fraction_theta_full 0.982
_diffrn_measured_fraction_theta_max 0.982
_diffrn_measurement_device_type 'Bruker APEXII CCD'
_diffrn_measurement_method '\w and \f-scans'
_diffrn_radiation_monochromator graphite
_diffrn_radiation_source 'Incoatec microsource'
_diffrn_radiation_type MoK\a
_diffrn_radiation_wavelength 0.71073
_diffrn_reflns_av_R_equivalents 0.0168
_diffrn_reflns_av_unetI/netI 0.0146
_diffrn_reflns_Laue_measured_fraction_full 0.982
_diffrn_reflns_Laue_measured_fraction_max 0.982
_diffrn_reflns_limit_h_max 8
_diffrn_reflns_limit_h_min -8
_diffrn_reflns_limit_k_max 11
_diffrn_reflns_limit_k_min -10
_diffrn_reflns_limit_l_max 11
_diffrn_reflns_limit_l_min -11
_diffrn_reflns_number 8678
_diffrn_reflns_point_group_measured_fraction_full 0.982
_diffrn_reflns_point_group_measured_fraction_max 0.982
_diffrn_reflns_theta_full 25.242
_diffrn_reflns_theta_max 28.019
_diffrn_reflns_theta_min 2.355
_exptl_absorpt_coefficient_mu 1.462
_exptl_absorpt_correction_T_max 0.7456
_exptl_absorpt_correction_T_min 0.6916
_exptl_absorpt_correction_type multi-scan
_exptl_absorpt_process_details 'SADABS, Bruker 2012'
_exptl_crystal_colour green
_exptl_crystal_density_diffrn 1.527
_exptl_crystal_description needle
_exptl_crystal_F_000 230
_exptl_crystal_preparation ', Magnetic properties'
_exptl_crystal_recrystallization_method 'Re-crystallisation from solvent: Chloroform'
_exptl_crystal_size_max 0.120
_exptl_crystal_size_mid 0.090
_exptl_crystal_size_min 0.020
_refine_diff_density_max 0.432
_refine_diff_density_min -0.179
_refine_diff_density_rms 0.051
_refine_ls_extinction_method none
_refine_ls_goodness_of_fit_ref 1.040
_refine_ls_hydrogen_treatment constr
_refine_ls_matrix_type full
_refine_ls_number_parameters 107
_refine_ls_number_reflns 2259
_refine_ls_number_restraints 0
_refine_ls_restrained_S_all 1.040
_refine_ls_R_factor_all 0.0190
_refine_ls_R_factor_gt 0.0182
_refine_ls_shift/su_max 0.001
_refine_ls_shift/su_mean 0.000
_refine_ls_structure_factor_coef Fsqd
_refine_ls_weighting_details 'w=1/[\s^2^(Fo^2^)+(0.0218P)^2^+0.2396P] where P=(Fo^2^+2Fc^2^)/3'
_refine_ls_weighting_scheme calc
_refine_ls_wR_factor_gt 0.0468
_refine_ls_wR_factor_ref 0.0474
_reflns_Friedel_coverage 0.000
_reflns_number_gt 2174
_reflns_number_total 2259
_reflns_threshold_expression 'I > 2\s(I)'
_cod_data_source_file c8nj00092a2.cif
_cod_data_source_block shelx
_cod_depositor_comments 'Adding full bibliography for 7057110.cif.'
_cod_database_code 7057110
_shelx_shelxl_version_number 2014/7
_shelx_space_group_comment
;
The symmetry employed for this shelxl refinement is uniquely defined
by the following loop, which should always be used as a source of
symmetry information in preference to the above space-group names.
They are only intended as comments.
;
_shelx_estimated_absorpt_t_min 0.844
_shelx_estimated_absorpt_t_max 0.971

loop_
_space_group_symop_operation_xyz
'x, y, z'
'-x, -y, -z'

loop_
_atom_site_label
_atom_site_type_symbol
_atom_site_fract_x
_atom_site_fract_y
_atom_site_fract_z
_atom_site_U_iso_or_equiv
_atom_site_adp_type
_atom_site_occupancy
_atom_site_site_symmetry_order
_atom_site_calc_flag
_atom_site_refinement_flags_posn
_atom_site_refinement_flags_adp
_atom_site_refinement_flags_occupancy
C1 C 1.25895(17) 0.24253(13) 0.15500(13) 0.0103(2) Uani 1 1 d . . .
C2 C 1.22043(17) 0.50523(13) 0.25824(13) 0.0118(2) Uani 1 1 d . . .
H12 H 1.3546 0.5138 0.1870 0.014 Uiso 1 1 calc R U .
H13 H 1.2480 0.4938 0.3654 0.014 Uiso 1 1 calc R U .
C3 C 1.06399(18) 0.65611(14) 0.23659(14) 0.0129(2) Uani 1 1 d . . .
H10 H 1.1179 0.7497 0.2633 0.015 Uiso 1 1 calc R U .
H11 H 1.0473 0.6732 0.1268 0.015 Uiso 1 1 calc R U .
C4 C 0.71641(18) 0.79622(14) 0.32301(14) 0.0151(2) Uani 1 1 d . . .
H4A H 0.6855 0.8152 0.2167 0.018 Uiso 1 1 calc R U .
H4B H 0.7873 0.8845 0.3414 0.018 Uiso 1 1 calc R U .
C5 C 0.51125(19) 0.80054(15) 0.43673(15) 0.0177(2) Uani 1 1 d . . .
H5A H 0.4374 0.7160 0.4169 0.027 Uiso 1 1 calc R U .
H5B H 0.4237 0.9052 0.4243 0.027 Uiso 1 1 calc R U .
H5C H 0.5401 0.7833 0.5424 0.027 Uiso 1 1 calc R U .
C6 C 0.77987(17) 0.51041(14) 0.28466(14) 0.0127(2) Uani 1 1 d . . .
H6 H 0.7686 0.5306 0.1740 0.015 Uiso 1 1 calc R U .
H7 H 0.6378 0.5034 0.3447 0.015 Uiso 1 1 calc R U .
C7 C 0.92373(17) 0.35285(14) 0.30818(14) 0.0129(2) Uani 1 1 d . . .
H8 H 0.9236 0.3270 0.4200 0.015 Uiso 1 1 calc R U .
H9 H 0.8712 0.2657 0.2682 0.015 Uiso 1 1 calc R U .
N1 N 1.13876(15) 0.36327(12) 0.22740(11) 0.01087(18) Uani 1 1 d . . .
N2 N 0.86024(15) 0.64345(11) 0.33428(11) 0.01104(19) Uani 1 1 d . . .
S1 S 1.52038(4) 0.23670(3) 0.07480(3) 0.01261(7) Uani 1 1 d . . .
S2 S 1.17660(4) 0.06831(3) 0.12533(3) 0.01281(7) Uani 1 1 d . . .
Ni1 Ni 1.5000 0.0000 0.0000 0.01046(6) Uani 1 2 d S . P

loop_
_atom_site_aniso_label
_atom_site_aniso_U_11
_atom_site_aniso_U_22
_atom_site_aniso_U_33
_atom_site_aniso_U_23
_atom_site_aniso_U_13
_atom_site_aniso_U_12
C1 0.0107(5) 0.0108(5) 0.0097(5) 0.0004(4) -0.0023(4) -0.0022(4)
C2 0.0095(5) 0.0100(5) 0.0164(5) -0.0026(4) -0.0018(4) -0.0028(4)
C3 0.0114(5) 0.0110(5) 0.0155(5) 0.0006(4) -0.0011(4) -0.0021(4)
C4 0.0139(5) 0.0115(5) 0.0178(6) 0.0013(4) -0.0019(4) 0.0015(4)
C5 0.0143(6) 0.0144(6) 0.0225(6) -0.0029(5) -0.0006(5) 0.0012(4)
C6 0.0094(5) 0.0131(5) 0.0158(5) -0.0022(4) -0.0023(4) -0.0019(4)
C7 0.0094(5) 0.0111(5) 0.0173(5) -0.0027(4) 0.0017(4) -0.0031(4)
N1 0.0091(4) 0.0108(4) 0.0133(4) -0.0026(4) -0.0005(3) -0.0038(3)
N2 0.0090(4) 0.0091(4) 0.0143(5) -0.0002(4) -0.0015(4) -0.0006(3)
S1 0.00918(13) 0.01178(14) 0.01647(14) -0.00389(10) 0.00075(10) -0.00227(10)
S2 0.01150(13) 0.00966(13) 0.01691(14) -0.00346(10) 0.00079(10) -0.00290(10)
Ni1 0.00994(11) 0.00896(11) 0.01185(11) -0.00226(7) -0.00008(7) -0.00093(7)

loop_
_atom_type_symbol
_atom_type_description
_atom_type_scat_dispersion_real
_atom_type_scat_dispersion_imag
_atom_type_scat_source
C C 0.0033 0.0016 'International Tables Vol C Tables 4.2.6.8 and 6.1.1.4'
H H 0.0000 0.0000 'International Tables Vol C Tables 4.2.6.8 and 6.1.1.4'
N N 0.0061 0.0033 'International Tables Vol C Tables 4.2.6.8 and 6.1.1.4'
S S 0.1246 0.1234 'International Tables Vol C Tables 4.2.6.8 and 6.1.1.4'
Ni Ni 0.3393 1.1124 'International Tables Vol C Tables 4.2.6.8 and 6.1.1.4'

loop_
_geom_angle_atom_site_label_1
_geom_angle_atom_site_label_2
_geom_angle_atom_site_label_3
_geom_angle
_geom_angle_site_symmetry_1
_geom_angle_site_symmetry_3
N1 C1 S2 124.89(9) . .
N1 C1 S1 125.14(9) . .
S2 C1 S1 109.97(6) . .
N1 C2 C3 110.51(9) . .
N1 C2 H12 109.5 . .
C3 C2 H12 109.5 . .
N1 C2 H13 109.5 . .
C3 C2 H13 109.5 . .
H12 C2 H13 108.1 . .
N2 C3 C2 110.86(9) . .
N2 C3 H10 109.5 . .
C2 C3 H10 109.5 . .
N2 C3 H11 109.5 . .
C2 C3 H11 109.5 . .
H10 C3 H11 108.1 . .
N2 C4 C5 113.46(9) . .
N2 C4 H4A 108.9 . .
C5 C4 H4A 108.9 . .
N2 C4 H4B 108.9 . .
C5 C4 H4B 108.9 . .
H4A C4 H4B 107.7 . .
C4 C5 H5A 109.5 . .
C4 C5 H5B 109.5 . .
H5A C5 H5B 109.5 . .
C4 C5 H5C 109.5 . .
H5A C5 H5C 109.5 . .
H5B C5 H5C 109.5 . .
N2 C6 C7 110.87(9) . .
N2 C6 H6 109.5 . .
C7 C6 H6 109.5 . .
N2 C6 H7 109.5 . .
C7 C6 H7 109.5 . .
H6 C6 H7 108.1 . .
N1 C7 C6 110.55(9) . .
N1 C7 H8 109.5 . .
C6 C7 H8 109.5 . .
N1 C7 H9 109.5 . .
C6 C7 H9 109.5 . .
H8 C7 H9 108.1 . .
C1 N1 C7 122.12(9) . .
C1 N1 C2 122.63(9) . .
C7 N1 C2 114.33(9) . .
C3 N2 C6 107.78(9) . .
C3 N2 C4 110.15(9) . .
C6 N2 C4 112.10(9) . .
C1 S1 Ni1 85.32(4) . .
C1 S2 Ni1 85.42(4) . .
S2 Ni1 S2 180.0 2_855 .
S2 Ni1 S1 100.724(11) 2_855 .
S2 Ni1 S1 79.275(11) . .
S2 Ni1 S1 79.276(11) 2_855 2_855
S2 Ni1 S1 100.725(11) . 2_855
S1 Ni1 S1 180.000(14) . 2_855

loop_
_geom_bond_atom_site_label_1
_geom_bond_atom_site_label_2
_geom_bond_distance
_geom_bond_site_symmetry_2
C1 N1 1.3202(15) .
C1 S2 1.7204(11) .
C1 S1 1.7236(11) .
C2 N1 1.4702(14) .
C2 C3 1.5184(15) .
C2 H12 0.9900 .
C2 H13 0.9900 .
C3 N2 1.4626(14) .
C3 H10 0.9900 .
C3 H11 0.9900 .
C4 N2 1.4738(14) .
C4 C5 1.5170(17) .
C4 H4A 0.9900 .
C4 H4B 0.9900 .
C5 H5A 0.9800 .
C5 H5B 0.9800 .
C5 H5C 0.9800 .
C6 N2 1.4638(14) .
C6 C7 1.5194(16) .
C6 H6 0.9900 .
C6 H7 0.9900 .
C7 N1 1.4698(14) .
C7 H8 0.9900 .
C7 H9 0.9900 .
S1 Ni1 2.2111(3) .
S2 Ni1 2.2103(3) .
Ni1 S2 2.2103(3) 2_855
Ni1 S1 2.2111(3) 2_855

loop_
_geom_torsion_atom_site_label_1
_geom_torsion_atom_site_label_2
_geom_torsion_atom_site_label_3
_geom_torsion_atom_site_label_4
_geom_torsion
N1 C2 C3 N2 56.08(12)
N2 C6 C7 N1 -55.86(12)
S2 C1 N1 C7 7.68(16)
S1 C1 N1 C7 -172.94(8)
S2 C1 N1 C2 176.01(8)
S1 C1 N1 C2 -4.61(16)
C6 C7 N1 C1 -141.29(11)
C6 C7 N1 C2 49.48(13)
C3 C2 N1 C1 141.26(11)
C3 C2 N1 C7 -49.58(12)
C2 C3 N2 C6 -62.73(12)
C2 C3 N2 C4 174.69(9)
C7 C6 N2 C3 62.60(11)
C7 C6 N2 C4 -176.02(9)
C5 C4 N2 C3 -172.38(10)
C5 C4 N2 C6 67.61(13)
N1 C1 S1 Ni1 -178.01(10)
S2 C1 S1 Ni1 1.44(5)
N1 C1 S2 Ni1 178.02(10)
S1 C1 S2 Ni1 -1.44(5)
